data_1534949
loop_
_publ_author_name
'Malinovskii, Yu.A.'
'Genkina, E.A.'
'Dimitrova, O.V.'

_publ_section_title
;
 TR-ordering in crystal structure of La3 Nd11 (Si O4)9 O3
;
_journal_name_full Kristallografiya
_journal_page_first 328
_journal_page_last 331
_journal_volume 35
_journal_year 1990
_chemical_formula_sum 'La3 Nd11 O39 Si9'
_chemical_name_systematic 'La3 Nd11 (Si O4)9 O3'
_space_group_IT_number 176
_symmetry_space_group_name_Hall '-P 6c'
_symmetry_space_group_name_H-M 'P 63/m'
_cell_angle_alpha 90
_cell_angle_beta 90
_cell_angle_gamma 120
_cell_formula_units_Z 2
_cell_length_a 9.638
_cell_length_b 9.638
_cell_length_c 21.35
_cell_volume 1717.522
_citation_journal_id_ASTM KRISAJ
_cod_data_source_file Malinovskii_KRISAJ_1990_972.cif
_cod_data_source_block La3Nd11O39Si9
_cod_database_code 1534949

loop_
_symmetry_equiv_pos_as_xyz
x,y,z
x-y,x,z+1/2
-y,x-y,z
-x,-y,z+1/2
-x+y,-x,z
y,-x+y,z+1/2
-x,-y,-z
-x+y,-x,-z-1/2
y,-x+y,-z
x,y,-z-1/2
x-y,x,-z
-y,x-y,-z-1/2

loop_
_atom_site_label
_atom_site_type_symbol
_atom_site_fract_x
_atom_site_fract_y
_atom_site_fract_z
_atom_site_occupancy
_atom_site_U_iso_or_equiv
O5 O-2 0.347 0.089 0.3117 1 0.0
Nd2 Nd+3 0.2509 0.0142 0.4187 1 0.0
O1 O-2 0.483 0.318 0.4125 1 0.0
O6 O-2 0.26 0.365 0.3525 1 0.0
O2 O-2 0.163 0.494 0.25 1 0.0
Nd1 Nd+3 0.2502 0.0152 0.75 1 0.0
Si1 Si+4 0.403 0.0302 0.25 1 0.0
O7 O-2 0.243 0.312 0.4717 1 0.0
O8 O-2 0 0 0.25 1 0.0
O3 O-2 0.529 0.402 0.25 1 0.0
Nd3 Nd+3 0.6667 0.3333 0.6617 1 0.0
La1 La+3 0.6667 0.3333 0.335 1 0.0
O4 O-2 0.878 0.471 0.5774 1 0.0
Si2 Si+4 0.3991 0.0279 0.5834 1 0.0
O9 O-2 0 0 0.3946 1 0.0
La2 La+3 0.6667 0.3333 0.0012 0.5 0.0
